data_4327508
loop_
_publ_author_name
'Thomas M. Klap\"otke'
'Burkhard Krumm'
'Peter Mayer'
'Holger Piotrowski'
'Oliver P. Ruscitti'
'Alexander Schiller'

_publ_contact_author_address
;
Department Chemie
Ludwig-Maximilians Universit\"at
Butenandtstra\&se 5-13 (Haus D)
D-81377 M\"unchen
Bundesrepublik Deutschland
;
_publ_contact_author_email thomas.m.klapoetke@cup.uni-muenchen.de
_publ_contact_author_fax +49-89-2180-7492
_publ_contact_author_name 'Thomas M. Klapo\"tke'
_publ_section_title
;
 Novel Organotellurium(IV) Diazides and Triazides#
;
_journal_name_full 'Inorganic Chemistry'
_journal_page_first 1184
_journal_page_last 1193
_journal_paper_doi 10.1021/ic011026+
_journal_volume 41
_journal_year 2002
_chemical_formula_moiety 'Te, C2 H5, 3(N3)'
_chemical_formula_sum 'C2 H5 N9 Te'
_chemical_formula_weight 282.72
_space_group_IT_number 14
_symmetry_cell_setting monoclinic
_symmetry_Int_Tables_number 14
_symmetry_space_group_name_Hall '-P 2yn'
_symmetry_space_group_name_H-M 'P 1 21/n 1'
_atom_sites_solution_hydrogens geom
_atom_sites_solution_primary direct
_atom_sites_solution_secondary difmap
_audit_author_name 'Mayer, P.'
_audit_block_code Te2_(N3)6_(C2H5)2_en145_klapoetke
_audit_creation_date 14-Dec-00
_audit_creation_method 'form98_non/compatible with shelxl97-2'
_cell_angle_alpha 90.00
_cell_angle_beta 91.8755(12)
_cell_angle_gamma 90.00
_cell_formula_units_Z 4
_cell_length_a 8.4530(2)
_cell_length_b 7.9094(2)
_cell_length_c 12.6288(3)
_cell_measurement_reflns_used 18748
_cell_measurement_temperature 200(2)
_cell_measurement_theta_max 27.485
_cell_measurement_theta_min 0.998
_cell_volume 843.89(4)
_computing_cell_refinement 'HKL Scalepack (Otwinowski & Minor 1997)'
_computing_data_collection 'Collect (Nonius BV, 1997-2000)'
_computing_data_reduction 'HKL Denzo and Scalepack (Otwinowski & Minor 1997)'
_computing_structure_refinement 'SHELXL-97 (G. M. Sheldrick. University of G\"ottingen, 97-2 version)'
_computing_structure_solution 'SIR97 (Cascarano et al.,Acta Crystallogr., Sect A, 1996, C79)'
_diffrn_ambient_temperature 200(2)
_diffrn_detector_area_resol_mean 9
_diffrn_measured_fraction_theta_full 1.000
_diffrn_measured_fraction_theta_max 1.000
_diffrn_measurement_device '95mm CCD camera on \k-goniostat'
_diffrn_measurement_device_type KappaCCD
_diffrn_measurement_method CCD
_diffrn_radiation_collimation 0.25
_diffrn_radiation_monochromator graphite
_diffrn_radiation_source 'rotating anode'
_diffrn_radiation_type MoK\a
_diffrn_radiation_wavelength 0.71069
_diffrn_reflns_av_R_equivalents 0.0758
_diffrn_reflns_av_sigmaI/netI 0.0346
_diffrn_reflns_limit_h_max 10
_diffrn_reflns_limit_h_min -10
_diffrn_reflns_limit_k_max 9
_diffrn_reflns_limit_k_min -9
_diffrn_reflns_limit_l_max 15
_diffrn_reflns_limit_l_min -15
_diffrn_reflns_number 12252
_diffrn_reflns_theta_full 24.99
_diffrn_reflns_theta_max 24.99
_diffrn_reflns_theta_min 2.86
_diffrn_source_current 75.00
_diffrn_source_power 4.125
_diffrn_source_type 'FR 591 generator'
_diffrn_source_voltage 55.00
_exptl_absorpt_coefficient_mu 3.490
_exptl_absorpt_correction_T_max 0.8207
_exptl_absorpt_correction_T_min 0.6596
_exptl_absorpt_correction_type numerical
_exptl_absorpt_process_details 'Absorption correction with XRed, rev 1.09, STOE (Darmstadt, Germany)'
_exptl_crystal_colour colourless
_exptl_crystal_density_diffrn 2.22530(11)
_exptl_crystal_description block
_exptl_crystal_F_000 528
_exptl_crystal_size_max 0.13
_exptl_crystal_size_mid 0.10
_exptl_crystal_size_min 0.07
_refine_diff_density_max 1.052
_refine_diff_density_min -1.820
_refine_diff_density_rms 0.500
_refine_ls_extinction_method none
_refine_ls_goodness_of_fit_ref 1.249
_refine_ls_hydrogen_treatment refall
_refine_ls_matrix_type full
_refine_ls_number_parameters 129
_refine_ls_number_reflns 1485
_refine_ls_number_restraints 0
_refine_ls_restrained_S_all 1.249
_refine_ls_R_factor_all 0.0395
_refine_ls_R_factor_gt 0.0284
_refine_ls_shift/su_max 0.001
_refine_ls_shift/su_mean 0.000
_refine_ls_structure_factor_coef Fsqd
_refine_ls_weighting_scheme calc
_refine_ls_wR_factor_gt 0.0765
_refine_ls_wR_factor_ref 0.1026
_reflns_number_gt 1373
_reflns_number_total 1485
_reflns_threshold_expression >2sigma(I)
_cod_data_source_file ic0110262B_1.cif
_cod_data_source_block en145
_cod_depositor_comments
;

2021-04-14
Z value and formula fixed to values more according to usual
chemical conventions.                 miguel
;
_cod_original_formula_sum 'C4 H10 N18 Te2'
_cod_original_formula_weight 565.44
_cod_original_formula_moiety 'Te2, 2(C2 H5), 6(N3)'
_cod_original_formula_units_Z 2
_cod_original_sg_symbol_H-M 'P 21/n'
_cod_database_code 4327508

loop_
_symmetry_equiv_pos_as_xyz
'x, y, z'
'-x+1/2, y+1/2, -z+1/2'
'-x, -y, -z'
'x-1/2, -y-1/2, z-1/2'

loop_
_atom_site_label
_atom_site_type_symbol
_atom_site_fract_x
_atom_site_fract_y
_atom_site_fract_z
_atom_site_U_iso_or_equiv
_atom_site_adp_type
_atom_site_occupancy
_atom_site_symmetry_multiplicity
_atom_site_calc_flag
Te Te 0.76212(3) 0.38672(3) 0.323108(19) 0.0237(2) Uani 1 1 d
N1 N 0.7713(5) 0.2374(5) 0.1717(3) 0.0302(8) Uani 1 1 d
N2 N 0.8747(5) 0.2858(4) 0.1135(3) 0.0320(8) Uani 1 1 d
N3 N 0.9667(6) 0.3236(6) 0.0540(4) 0.0506(12) Uani 1 1 d
N4 N 0.7672(6) 0.1387(5) 0.3735(3) 0.0314(10) Uani 1 1 d
N5 N 0.8054(6) 0.1120(4) 0.4669(4) 0.0303(10) Uani 1 1 d
N6 N 0.8394(6) 0.0717(6) 0.5506(4) 0.0510(12) Uani 1 1 d
N7 N 0.7263(4) 0.4483(5) 0.4900(3) 0.0300(8) Uani 1 1 d
N8 N 0.8175(4) 0.5489(5) 0.5293(3) 0.0294(8) Uani 1 1 d
N9 N 0.8990(6) 0.6467(6) 0.5718(4) 0.0458(12) Uani 1 1 d
C1 C 0.5119(7) 0.3956(6) 0.2991(5) 0.0303(12) Uani 1 1 d
H11 H 0.485(6) 0.450(7) 0.356(5) 0.043(15) Uiso 1 1 d
H12 H 0.497(6) 0.467(8) 0.246(4) 0.041(14) Uiso 1 1 d
C2 C 0.4309(6) 0.2306(8) 0.2774(5) 0.0418(12) Uani 1 1 d
H21 H 0.315(7) 0.252(8) 0.271(4) 0.058(17) Uiso 1 1 d
H22 H 0.439(7) 0.154(8) 0.342(5) 0.042(14) Uiso 1 1 d
H23 H 0.451(5) 0.197(6) 0.224(4) 0.017(12) Uiso 1 1 d

loop_
_atom_site_aniso_label
_atom_site_aniso_U_11
_atom_site_aniso_U_22
_atom_site_aniso_U_33
_atom_site_aniso_U_23
_atom_site_aniso_U_13
_atom_site_aniso_U_12
Te 0.0279(3) 0.0191(3) 0.0243(3) -0.00176(8) 0.00297(17) -0.00044(8)
N1 0.040(2) 0.021(2) 0.030(2) -0.0033(14) 0.0056(16) -0.0050(17)
N2 0.045(2) 0.0170(17) 0.034(2) -0.0006(16) 0.0054(19) 0.0010(16)
N3 0.060(3) 0.034(3) 0.059(3) 0.002(2) 0.030(3) 0.004(2)
N4 0.042(3) 0.0250(19) 0.027(2) -0.0009(16) -0.0038(18) -0.0015(16)
N5 0.037(3) 0.023(2) 0.032(3) -0.0026(14) 0.002(2) 0.0027(13)
N6 0.070(3) 0.040(2) 0.042(3) 0.007(2) -0.008(2) 0.006(2)
N7 0.037(2) 0.026(2) 0.0271(18) -0.0026(17) 0.0049(15) -0.0062(18)
N8 0.034(2) 0.027(2) 0.0277(19) 0.0026(17) 0.0002(16) 0.0093(18)
N9 0.041(3) 0.049(3) 0.046(3) -0.018(2) -0.009(2) 0.003(2)
C1 0.032(3) 0.030(3) 0.028(3) -0.004(2) 0.003(2) 0.0045(17)
C2 0.037(3) 0.044(3) 0.044(3) 0.001(3) 0.003(2) 0.003(2)

loop_
_atom_type_symbol
_atom_type_description
_atom_type_scat_dispersion_real
_atom_type_scat_dispersion_imag
_atom_type_scat_source
C C 0.0033 0.0016 'International Tables Vol C Tables 4.2.6.8 and 6.1.1.4'
H H 0.0000 0.0000 'International Tables Vol C Tables 4.2.6.8 and 6.1.1.4'
N N 0.0061 0.0033 'International Tables Vol C Tables 4.2.6.8 and 6.1.1.4'
Te Te -0.5308 1.6751 'International Tables Vol C Tables 4.2.6.8 and 6.1.1.4'

loop_
_exptl_crystal_face_index_h
_exptl_crystal_face_index_k
_exptl_crystal_face_index_l
_exptl_crystal_face_perp_dist
1 0 0 0.048000
-1 0 0 0.050000
0 -1 0 0.064000
0 0 1 0.057000
0 0 -1 0.065000
0 2 1 0.065000
0 -2 -1 0.061000
-1 -1 1 0.059000
2 -1 1 0.047000
1 0 -1 0.033000
-1 0 1 0.032000

loop_
_geom_angle_atom_site_label_1
_geom_angle_atom_site_label_2
_geom_angle_atom_site_label_3
_geom_angle
_geom_angle_site_symmetry_1
_geom_angle_site_symmetry_3
N4 Te C1 94.93(18) . .
N4 Te N7 85.23(16) . .
C1 Te N7 87.83(18) . .
N4 Te N1 76.22(15) . .
C1 Te N1 87.59(18) . .
N7 Te N1 160.43(14) . .
N4 Te N1 160.03(13) . 2_655
C1 Te N1 82.49(15) . 2_655
N7 Te N1 74.90(13) . 2_655
N1 Te N1 123.24(10) . 2_655
N4 Te N9 77.25(16) . 3_766
C1 Te N9 162.80(19) . 3_766
N7 Te N9 76.37(13) . 3_766
N1 Te N9 105.03(14) . 3_766
N1 Te N9 99.57(12) 2_655 3_766
N4 Te N4 146.66(11) . 2_655
C1 Te N4 79.43(17) . 2_655
N7 Te N4 126.87(12) . 2_655
N1 Te N4 70.76(13) . 2_655
N1 Te N4 52.48(10) 2_655 2_655
N9 Te N4 115.48(14) 3_766 2_655
N4 Te N2 143.05(14) . 2_655
C1 Te N2 70.43(14) . 2_655
N7 Te N2 61.20(11) . 2_655
N1 Te N2 134.07(12) . 2_655
N1 Te N2 18.85(10) 2_655 2_655
N9 Te N2 106.67(10) 3_766 2_655
N4 Te N2 65.93(10) 2_655 2_655
N2 N1 Te 113.1(3) . .
N2 N1 Te 113.6(3) . 2_645
Te N1 Te 119.70(14) . 2_645
N3 N2 N1 175.3(5) . .
N3 N2 Te 129.2(3) . 2_645
N1 N2 Te 47.5(2) . 2_645
N5 N4 Te 117.5(3) . .
N5 N4 Te 130.6(3) . 2_645
Te N4 Te 110.76(16) . 2_645
N6 N5 N4 173.6(4) . .
N8 N7 Te 115.9(3) . .
N9 N8 N7 176.0(5) . .
N8 N9 Te 131.6(4) . 3_766
C2 C1 Te 116.4(3) . .
C2 C1 H11 117(4) . .
Te C1 H11 101(4) . .
C2 C1 H12 111(4) . .
Te C1 H12 104(3) . .
H11 C1 H12 107(5) . .
C1 C2 H21 108(3) . .
C1 C2 H22 111(3) . .
H21 C2 H22 102(4) . .
C1 C2 H23 111(4) . .
H21 C2 H23 104(5) . .
H22 C2 H23 120(5) . .

loop_
_geom_bond_atom_site_label_1
_geom_bond_atom_site_label_2
_geom_bond_distance
_geom_bond_site_symmetry_2
Te N4 2.062(4) .
Te C1 2.128(6) .
Te N7 2.194(3) .
Te N1 2.251(4) .
Te N1 2.789(4) 2_655
Te N9 3.129(5) 3_766
Te N4 3.187(4) 2_655
Te N2 3.465(4) 2_655
N1 N2 1.222(5) .
N1 Te 2.789(4) 2_645
N2 N3 1.139(6) .
N2 Te 3.465(4) 2_645
N4 N5 1.231(6) .
N4 Te 3.187(4) 2_645
N5 N6 1.132(6) .
N7 N8 1.203(5) .
N8 N9 1.157(6) .
N9 Te 3.129(5) 3_766
C1 C2 1.495(8) .
C1 H11 0.88(6) .
C1 H12 0.89(6) .
C2 H21 1.00(6) .
C2 H22 1.01(6) .
C2 H23 0.75(5) .

loop_
_geom_torsion_atom_site_label_1
_geom_torsion_atom_site_label_2
_geom_torsion_atom_site_label_3
_geom_torsion_atom_site_label_4
_geom_torsion
_geom_torsion_site_symmetry_1
_geom_torsion_site_symmetry_4
N4 Te N1 N2 -129.6(4) . .
C1 Te N1 N2 134.8(3) . .
N7 Te N1 N2 -148.6(4) . .
N1 Te N1 N2 55.4(3) 2_655 .
N9 Te N1 N2 -57.1(3) 3_766 .
N4 Te N1 N2 55.1(3) 2_655 .
N2 Te N1 N2 75.2(4) 2_655 .
N4 Te N1 Te 8.59(19) . 2_645
C1 Te N1 Te -87.1(2) . 2_645
N7 Te N1 Te -10.5(5) . 2_645
N1 Te N1 Te -166.50(19) 2_655 2_645
N9 Te N1 Te 81.06(19) 3_766 2_645
N4 Te N1 Te -166.7(2) 2_655 2_645
N2 Te N1 Te -146.61(13) 2_655 2_645
Te N1 N2 N3 -172(6) . .
Te N1 N2 N3 48(6) 2_645 .
Te N1 N2 Te 140.8(4) . 2_645
C1 Te N4 N5 -112.0(4) . .
N7 Te N4 N5 -24.6(4) . .
N1 Te N4 N5 161.7(4) . .
N1 Te N4 N5 -30.4(7) 2_655 .
N9 Te N4 N5 52.5(4) 3_766 .
N4 Te N4 N5 169.8(4) 2_655 .
N2 Te N4 N5 -48.4(5) 2_655 .
C1 Te N4 Te 79.3(2) . 2_645
N7 Te N4 Te 166.73(18) . 2_645
N1 Te N4 Te -6.97(15) . 2_645
N1 Te N4 Te 160.9(3) 2_655 2_645
N9 Te N4 Te -116.20(18) 3_766 2_645
N4 Te N4 Te 1.08(19) 2_655 2_645
N2 Te N4 Te 142.94(14) 2_655 2_645
Te N4 N5 N6 -177(5) . .
Te N4 N5 N6 -11(5) 2_645 .
N4 Te N7 N8 126.4(3) . .
C1 Te N7 N8 -138.5(3) . .
N1 Te N7 N8 144.9(4) . .
N1 Te N7 N8 -55.7(3) 2_655 .
N9 Te N7 N8 48.4(3) 3_766 .
N4 Te N7 N8 -63.4(3) 2_655 .
N2 Te N7 N8 -69.7(3) 2_655 .
Te N7 N8 N9 164(7) . .
N7 N8 N9 Te 115(7) . 3_766
N4 Te C1 C2 -25.2(5) . .
N7 Te C1 C2 -110.2(5) . .
N1 Te C1 C2 50.7(5) . .
N1 Te C1 C2 174.7(5) 2_655 .
N9 Te C1 C2 -87.2(7) 3_766 .
N4 Te C1 C2 121.6(5) 2_655 .
N2 Te C1 C2 -170.4(5) 2_655 .
